data_4317692
loop_
_publ_author_name
'Jing-Cao Dai'
'Xin-Tao Wu'
'Zhi-Yong Fu'
'Chuan-Peng Cui'
'Sheng-Min Hu'
'Wen-Xin Du'
'Li-Ming Wu'
'Han-Hui Zhang'
'Rui-Qing Sun'

_publ_section_title
;
 Synthesis, Structure, and Fluorescence of the Novel Cadmium(II)-Trimesate
 Coordination Polymers with Different Coordination Architectures
;
_journal_name_full 'Inorganic Chemistry'
_journal_page_first 1391
_journal_page_last 1396
_journal_paper_doi 10.1021/ic010794y
_journal_volume 41
_journal_year 2002
_chemical_formula_sum 'C18 H32 Cd3 O25'
_chemical_formula_weight 985.64
_chemical_name_systematic
;
  ?
;
_space_group_IT_number 15
_symmetry_cell_setting monoclinic
_symmetry_space_group_name_Hall '-C 2yc'
_symmetry_space_group_name_H-M 'C 1 2/c 1'
_atom_sites_solution_hydrogens geom
_atom_sites_solution_primary direct
_atom_sites_solution_secondary difmap
_audit_creation_method SHELXL-97
_cell_angle_alpha 90.00
_cell_angle_beta 97.1660(10)
_cell_angle_gamma 90.00
_cell_formula_units_Z 4
_cell_length_a 18.9848(18)
_cell_length_b 7.3872(6)
_cell_length_c 20.4321(19)
_cell_measurement_reflns_used 53
_cell_measurement_temperature 293(2)
_cell_measurement_theta_max 25.07
_cell_measurement_theta_min 2.01
_cell_volume 2843.1(4)
_computing_cell_refinement 'Siemens SMART'
_computing_data_collection 'Siemens SMART'
_computing_data_reduction 'Siemens XPREP'
_computing_molecular_graphics 'Siemens SHELXTL'
_computing_publication_material 'Siemens SHELXTL'
_computing_structure_refinement 'SHELXL-97 (Sheldrick, 1997)'
_computing_structure_solution 'SHELXS-97 (Sheldrick, 1990)'
_diffrn_ambient_temperature 293(2)
_diffrn_measured_fraction_theta_full 0.994
_diffrn_measured_fraction_theta_max 0.994
_diffrn_measurement_device_type 'Siemens Smart CCD'
_diffrn_measurement_method '\w scans'
_diffrn_radiation_monochromator graphite
_diffrn_radiation_source 'fine-focus sealed tube'
_diffrn_radiation_type MoK\a
_diffrn_radiation_wavelength 0.71073
_diffrn_reflns_av_R_equivalents 0.0490
_diffrn_reflns_av_sigmaI/netI 0.0925
_diffrn_reflns_limit_h_max 22
_diffrn_reflns_limit_h_min -17
_diffrn_reflns_limit_k_max 7
_diffrn_reflns_limit_k_min -8
_diffrn_reflns_limit_l_max 16
_diffrn_reflns_limit_l_min -24
_diffrn_reflns_number 4220
_diffrn_reflns_theta_full 25.07
_diffrn_reflns_theta_max 25.07
_diffrn_reflns_theta_min 2.01
_diffrn_standards_decay_% none
_diffrn_standards_interval_count none
_diffrn_standards_interval_time none
_diffrn_standards_number none
_exptl_absorpt_coefficient_mu 2.333
_exptl_absorpt_correction_T_max 1.000000
_exptl_absorpt_correction_T_min 0.678499
_exptl_absorpt_correction_type empirical
_exptl_absorpt_process_details 'SADABS(Sheldrick, 1996)'
_exptl_crystal_colour primrose_yellow
_exptl_crystal_density_diffrn 2.303
_exptl_crystal_density_method 'not measured'
_exptl_crystal_description block
_exptl_crystal_F_000 1936
_exptl_crystal_size_max 0.20
_exptl_crystal_size_mid 0.20
_exptl_crystal_size_min 0.12
_refine_diff_density_max 1.814
_refine_diff_density_min -1.256
_refine_diff_density_rms 0.247
_refine_ls_extinction_method none
_refine_ls_goodness_of_fit_ref 1.168
_refine_ls_hydrogen_treatment mixed
_refine_ls_matrix_type full
_refine_ls_number_parameters 200
_refine_ls_number_reflns 2510
_refine_ls_number_restraints 0
_refine_ls_restrained_S_all 1.168
_refine_ls_R_factor_all 0.1111
_refine_ls_R_factor_gt 0.0814
_refine_ls_shift/su_max 0.008
_refine_ls_shift/su_mean 0.002
_refine_ls_structure_factor_coef Fsqd
_refine_ls_weighting_details 'calc w=1/[\s^2^(Fo^2^)+(0.0345P)^2^+217.3052P] where P=(Fo^2^+2Fc^2^)/3'
_refine_ls_weighting_scheme calc
_refine_ls_wR_factor_gt 0.1972
_refine_ls_wR_factor_ref 0.2123
_reflns_number_gt 1824
_reflns_number_total 2510
_reflns_threshold_expression >2sigma(I)
_cod_data_source_file ic010794y_1.cif
_cod_data_source_block Complex1
_cod_depositor_comments
;
The following automatic conversions were performed:

'_symmetry_cell_setting' value 'Monoclinic' changed to 'monoclinic'
according to the built-in table from CIF Core dictionary named
'cif_core.dic' version 2.4.1 from 2010-06-29.

Automatic conversion script
Id: cif_fix_values 1646 2011-03-28 12:23:43Z adriana 
;
_cod_database_code 4317692

loop_
_symmetry_equiv_pos_as_xyz
'x, y, z'
'-x, y, -z+1/2'
'x+1/2, y+1/2, z'
'-x+1/2, y+1/2, -z+1/2'
'-x, -y, -z'
'x, -y, z-1/2'
'-x+1/2, -y+1/2, -z'
'x+1/2, -y+1/2, z-1/2'

loop_
_atom_site_label
_atom_site_type_symbol
_atom_site_fract_x
_atom_site_fract_y
_atom_site_fract_z
_atom_site_U_iso_or_equiv
_atom_site_adp_type
_atom_site_occupancy
_atom_site_symmetry_multiplicity
_atom_site_calc_flag
_atom_site_refinement_flags
_atom_site_disorder_assembly
_atom_site_disorder_group
Cd1 Cd 0.0000 0.1812(3) 0.7500 0.0327(5) Uani 1 2 d S . .
Cd2 Cd -0.27262(6) -0.02394(17) 0.35023(5) 0.0278(4) Uani 1 1 d . . .
O1 O -0.1901(6) 0.071(2) 0.4349(6) 0.049(4) Uani 1 1 d . . .
O3 O -0.0417(5) 0.2051(18) 0.6429(5) 0.034(3) Uani 1 1 d . . .
O2 O -0.1595(6) 0.1508(16) 0.3412(5) 0.033(3) Uani 1 1 d . . .
O4 O 0.0720(6) 0.2358(19) 0.6436(5) 0.040(3) Uani 1 1 d . . .
O12 O -0.2106(6) -0.2912(16) 0.3534(6) 0.039(3) Uani 1 1 d . . .
O11 O -0.3221(7) 0.259(2) 0.3441(8) 0.063(4) Uani 1 1 d . . .
C1 C -0.1453(8) 0.137(2) 0.4024(7) 0.031(4) Uani 1 1 d . . .
C4 C 0.0003(8) 0.239(2) 0.5391(7) 0.025(3) Uani 1 1 d . . .
C8 C 0.0110(8) 0.226(2) 0.6135(7) 0.026(4) Uani 1 1 d . . .
O10 O -0.2792(7) -0.067(2) 0.2388(5) 0.052(4) Uani 1 1 d . . .
O8 O 0.0000 0.489(3) 0.7500 0.059(6) Uani 1 2 d S . .
O7 O -0.0875(8) -0.0298(19) 0.7440(6) 0.057(4) Uani 1 1 d . . .
C3 C -0.0647(8) 0.196(2) 0.5049(7) 0.025(4) Uani 1 1 d . . .
H3A H -0.1019 0.1637 0.5281 0.030 Uiso 1 1 calc R . .
C5 C 0.0565(8) 0.286(2) 0.5045(7) 0.027(4) Uani 1 1 d . . .
H5A H 0.1010 0.3121 0.5270 0.032 Uiso 1 1 calc R . .
C2 C -0.0756(8) 0.201(2) 0.4375(7) 0.022(3) Uani 1 1 d . . .
O001 O -0.2425(12) -0.514(3) 0.4474(8) 0.097(7) Uani 1 1 d . . .
C6 C 0.0452(7) 0.294(2) 0.4356(7) 0.019(3) Uani 1 1 d . . .
C7 C -0.0209(7) 0.249(2) 0.4020(7) 0.023(3) Uani 1 1 d . . .
H7A H -0.0282 0.2514 0.3561 0.027 Uiso 1 1 calc R . .
C9 C 0.1065(8) 0.347(2) 0.3990(7) 0.030(4) Uani 1 1 d . . .
O6 O 0.1002(6) 0.3343(18) 0.3370(5) 0.038(3) Uani 1 1 d . . .
O5 O 0.1609(6) 0.406(2) 0.4311(6) 0.053(4) Uani 1 1 d . . .

loop_
_atom_site_aniso_label
_atom_site_aniso_U_11
_atom_site_aniso_U_22
_atom_site_aniso_U_33
_atom_site_aniso_U_23
_atom_site_aniso_U_13
_atom_site_aniso_U_12
Cd1 0.0412(11) 0.0354(11) 0.0200(8) 0.000 -0.0017(7) 0.000
Cd2 0.0209(6) 0.0394(8) 0.0237(6) -0.0010(5) 0.0057(4) -0.0037(6)
O1 0.037(7) 0.083(11) 0.027(6) 0.007(7) 0.009(5) -0.025(7)
O3 0.019(5) 0.069(9) 0.020(5) 0.000(6) 0.018(4) 0.001(6)
O2 0.036(6) 0.039(7) 0.022(5) -0.008(5) -0.003(5) -0.007(6)
O4 0.031(6) 0.070(9) 0.018(5) 0.007(6) 0.001(5) -0.003(6)
O12 0.046(7) 0.032(7) 0.038(6) 0.001(5) 0.001(6) 0.007(6)
O11 0.037(8) 0.045(9) 0.110(13) 0.026(9) 0.025(8) 0.004(7)
C1 0.022(8) 0.046(11) 0.024(8) -0.006(8) 0.002(7) -0.005(8)
C4 0.031(8) 0.033(9) 0.012(7) -0.003(7) 0.009(6) 0.005(7)
C8 0.032(9) 0.030(9) 0.015(7) -0.004(6) -0.005(6) 0.005(7)
O10 0.061(9) 0.082(11) 0.014(5) -0.013(6) 0.008(5) -0.013(8)
O8 0.091(16) 0.037(12) 0.044(11) 0.000 -0.019(10) 0.000
O7 0.084(10) 0.051(9) 0.041(7) -0.008(7) 0.023(7) -0.029(8)
C3 0.018(8) 0.034(9) 0.026(8) 0.002(7) 0.010(6) -0.004(7)
C5 0.013(7) 0.042(10) 0.024(8) 0.000(7) 0.000(6) 0.003(7)
C2 0.023(8) 0.020(8) 0.023(7) -0.002(6) 0.004(6) -0.010(7)
O001 0.17(2) 0.082(13) 0.043(9) 0.005(9) 0.021(11) -0.015(14)
C6 0.020(7) 0.023(8) 0.017(7) 0.012(6) 0.014(6) 0.001(6)
C7 0.015(7) 0.040(10) 0.014(7) -0.002(7) 0.009(6) 0.002(7)
C9 0.022(8) 0.046(11) 0.026(8) 0.005(8) 0.013(7) 0.007(8)
O6 0.039(7) 0.054(8) 0.024(6) 0.001(6) 0.014(5) 0.001(6)
O5 0.023(6) 0.110(13) 0.028(6) -0.004(7) 0.008(5) -0.027(7)

loop_
_atom_type_symbol
_atom_type_description
_atom_type_scat_dispersion_real
_atom_type_scat_dispersion_imag
_atom_type_scat_source
C C 0.0033 0.0016 'International Tables Vol C Tables 4.2.6.8 and 6.1.1.4'
H H 0.0000 0.0000 'International Tables Vol C Tables 4.2.6.8 and 6.1.1.4'
O O 0.0106 0.0060 'International Tables Vol C Tables 4.2.6.8 and 6.1.1.4'
Cd Cd -0.8075 1.2024 'International Tables Vol C Tables 4.2.6.8 and 6.1.1.4'

loop_
_geom_angle_atom_site_label_1
_geom_angle_atom_site_label_2
_geom_angle_atom_site_label_3
_geom_angle
_geom_angle_site_symmetry_1
_geom_angle_site_symmetry_3
_geom_angle_publ_flag
O3 Cd1 O3 171.0(7) . 2_556 ?
O3 Cd1 O7 80.5(5) . . ?
O3 Cd1 O7 105.9(4) 2_556 . ?
O3 Cd1 O7 105.9(4) . 2_556 ?
O3 Cd1 O7 80.5(4) 2_556 2_556 ?
O7 Cd1 O7 93.3(8) . 2_556 ?
O3 Cd1 O8 85.5(3) . . ?
O3 Cd1 O8 85.5(3) 2_556 . ?
O7 Cd1 O8 133.4(4) . . ?
O7 Cd1 O8 133.4(4) 2_556 . ?
O5 Cd2 O10 136.9(5) 3_445 . ?
O5 Cd2 O11 89.2(5) 3_445 . ?
O10 Cd2 O11 95.7(6) . . ?
O5 Cd2 O1 84.8(4) 3_445 . ?
O10 Cd2 O1 137.8(4) . . ?
O11 Cd2 O1 90.0(6) . . ?
O5 Cd2 O12 96.5(5) 3_445 . ?
O10 Cd2 O12 82.8(5) . . ?
O11 Cd2 O12 173.1(5) . . ?
O1 Cd2 O12 86.7(5) . . ?
O5 Cd2 O2 136.5(4) 3_445 . ?
O10 Cd2 O2 86.5(4) . . ?
O11 Cd2 O2 82.9(4) . . ?
O1 Cd2 O2 52.7(4) . . ?
O12 Cd2 O2 90.2(4) . . ?
O5 Cd2 O6 52.5(4) 3_445 3_445 ?
O10 Cd2 O6 84.7(4) . 3_445 ?
O11 Cd2 O6 89.6(4) . 3_445 ?
O1 Cd2 O6 137.3(4) . 3_445 ?
O12 Cd2 O6 97.0(4) . 3_445 ?
O2 Cd2 O6 167.8(4) . 3_445 ?
C1 O1 Cd2 99.5(9) . . ?
C8 O3 Cd1 106.0(9) . . ?
C1 O2 Cd2 87.9(9) . . ?
O1 C1 O2 119.4(14) . . ?
O1 C1 C2 119.4(13) . . ?
O2 C1 C2 121.3(14) . . ?
C3 C4 C5 119.5(13) . . ?
C3 C4 C8 119.7(13) . . ?
C5 C4 C8 120.7(14) . . ?
O4 C8 O3 121.6(13) . . ?
O4 C8 C4 119.7(14) . . ?
O3 C8 C4 118.7(14) . . ?
C2 C3 C4 121.3(13) . . ?
C6 C5 C4 119.2(14) . . ?
C3 C2 C7 120.3(14) . . ?
C3 C2 C1 119.2(13) . . ?
C7 C2 C1 120.3(13) . . ?
C7 C6 C5 120.3(12) . . ?
C7 C6 C9 121.2(12) . . ?
C5 C6 C9 118.5(13) . . ?
C2 C7 C6 119.3(13) . . ?
O5 C9 O6 121.9(14) . . ?
O5 C9 C6 118.3(13) . . ?
O6 C9 C6 119.8(14) . . ?
C9 O6 Cd2 84.1(9) . 3 ?
C9 O5 Cd2 101.5(9) . 3 ?

loop_
_geom_bond_atom_site_label_1
_geom_bond_atom_site_label_2
_geom_bond_distance
_geom_bond_site_symmetry_2
_geom_bond_publ_flag
Cd1 O3 2.239(10) . ?
Cd1 O3 2.239(10) 2_556 ?
Cd1 O7 2.270(13) . ?
Cd1 O7 2.270(13) 2_556 ?
Cd1 O8 2.276(19) . ?
Cd2 O5 2.261(11) 3_445 ?
Cd2 O10 2.287(10) . ?
Cd2 O11 2.287(14) . ?
Cd2 O1 2.293(12) . ?
Cd2 O12 2.296(12) . ?
Cd2 O2 2.532(11) . ?
Cd2 O6 2.614(12) 3_445 ?
O1 C1 1.242(19) . ?
O3 C8 1.240(18) . ?
O2 C1 1.251(18) . ?
O4 C8 1.244(18) . ?
C1 C2 1.50(2) . ?
C4 C3 1.38(2) . ?
C4 C5 1.40(2) . ?
C4 C8 1.510(19) . ?
C3 C2 1.37(2) . ?
C5 C6 1.398(19) . ?
C2 C7 1.386(19) . ?
C6 C7 1.39(2) . ?
C6 C9 1.512(19) . ?
C9 O5 1.233(19) . ?
C9 O6 1.260(18) . ?
O6 Cd2 2.614(12) 3 ?
O5 Cd2 2.261(11) 3 ?
